data_7020095
loop_
_publ_author_name
'Li, Bin'
'Roisnel, Thierry'
'Darcel, Christophe'
'Dixneuf, Pierre H.'

_publ_section_title
;
 Cyclometallation of arylimines and nitrogen-containing heterocycles via
 room-temperature C-H bond activation with arene ruthenium(ii) acetate
 complexes.
;
_journal_issue 36
_journal_name_full 'Dalton transactions (Cambridge, England : 2003)'
_journal_page_first 10934
_journal_page_last 10937
_journal_paper_doi 10.1039/c2dt31401k
_journal_volume 41
_journal_year 2012
_chemical_compound_source 'synthesis as described'
_chemical_formula_moiety 'C25 H28 Cl N O Ru'
_chemical_formula_sum 'C25 H28 Cl N O Ru'
_chemical_formula_weight 495
_chemical_name_systematic
;
?
;
_space_group_IT_number 2
_symmetry_cell_setting triclinic
_symmetry_Int_Tables_number 2
_symmetry_space_group_name_Hall '-P 1'
_symmetry_space_group_name_H-M 'P -1'
_atom_sites_solution_hydrogens geom
_atom_sites_solution_primary direct
_atom_sites_solution_secondary difmap
_audit_conform_dict_location ftp://ftp.iucr.org/pub/cif_core.dic
_audit_conform_dict_name cif_core.dic
_audit_conform_dict_version 2.4
_audit_creation_date 2011-11-18T18:08:11-00:00
_audit_creation_method 'WinGX routine CIF_UPDATE'
_cell_angle_alpha 100.5580(10)
_cell_angle_beta 109.7180(10)
_cell_angle_gamma 97.9670(10)
_cell_formula_units_Z 2
_cell_length_a 9.2982(2)
_cell_length_b 9.9096(2)
_cell_length_c 13.0735(2)
_cell_measurement_reflns_used 9144
_cell_measurement_temperature 150(2)
_cell_measurement_theta_max 27.48
_cell_measurement_theta_min 2.39
_cell_measurement_wavelength 0.71073
_cell_volume 1088.32(4)
_computing_cell_refinement 'Bruker APEX2 (Bruker, 2006)'
_computing_data_collection 'Bruker APEX2 (Bruker, 2006)'
_computing_data_reduction 'Bruker APEX2 (Bruker, 2006)'
_computing_molecular_graphics 'Ortep-3 for Windows (Farrugia, 1997)'
_computing_publication_material
;
WinGX publication routines (Farrugia, 1999),
CRYSCAL (T. Roisnel, local program)
;
_computing_structure_refinement 'SHELXL-97 (Sheldrick, 1997)'
_computing_structure_solution 'SIR97 (Altomare et al., 1999)'
_diffrn_ambient_temperature 150(2)
_diffrn_detector 'CCD plate'
_diffrn_measured_fraction_theta_full 0.99
_diffrn_measured_fraction_theta_max 0.99
_diffrn_measurement_device_type 'APEXII, Bruker-AXS'
_diffrn_measurement_method 'CCD rotation images, thin slices'
_diffrn_radiation_monochromator graphite
_diffrn_radiation_probe x-ray
_diffrn_radiation_type MoK\a
_diffrn_radiation_wavelength 0.71073
_diffrn_reflns_av_R_equivalents 0.0366
_diffrn_reflns_av_unetI/netI 0.0393
_diffrn_reflns_limit_h_max 11
_diffrn_reflns_limit_h_min -12
_diffrn_reflns_limit_k_max 12
_diffrn_reflns_limit_k_min -12
_diffrn_reflns_limit_l_max 15
_diffrn_reflns_limit_l_min -16
_diffrn_reflns_number 13893
_diffrn_reflns_theta_full 27.48
_diffrn_reflns_theta_max 27.48
_diffrn_reflns_theta_min 3.12
_exptl_absorpt_coefficient_mu 0.859
_exptl_absorpt_correction_T_max 0.918
_exptl_absorpt_correction_T_min 0.851
_exptl_absorpt_correction_type multi-scan
_exptl_absorpt_process_details
;
[Sheldrick, G.M. (2002). SADABS Bruker AXS Inc., Madison, Wisconsin, USA]
;
_exptl_crystal_colour ORANGE
_exptl_crystal_density_diffrn 1.511
_exptl_crystal_density_method 'not measured'
_exptl_crystal_description prism
_exptl_crystal_F_000 508
_exptl_crystal_size_max 0.22
_exptl_crystal_size_mid 0.18
_exptl_crystal_size_min 0.1
_refine_diff_density_max 0.494
_refine_diff_density_min -0.364
_refine_diff_density_rms 0.064
_refine_ls_extinction_method none
_refine_ls_goodness_of_fit_ref 1.04
_refine_ls_hydrogen_treatment constr
_refine_ls_matrix_type full
_refine_ls_number_parameters 267
_refine_ls_number_reflns 4937
_refine_ls_number_restraints 0
_refine_ls_restrained_S_all 1.04
_refine_ls_R_factor_all 0.0248
_refine_ls_R_factor_gt 0.0232
_refine_ls_shift/su_max 0.002
_refine_ls_shift/su_mean 0
_refine_ls_structure_factor_coef Fsqd
_refine_ls_weighting_details 'calc w=1/[\s^2^(Fo^2^)+(0.0108P)^2^+0.6580P] where P=(Fo^2^+2Fc^2^)/3'
_refine_ls_weighting_scheme calc
_refine_ls_wR_factor_gt 0.056
_refine_ls_wR_factor_ref 0.0569
_reflns_number_gt 4661
_reflns_number_total 4937
_reflns_threshold_expression >2sigma(I)
_cod_data_source_file c2dt31401k.txt
_cod_data_source_block job_3d
_cod_database_code 7020095

loop_
_symmetry_equiv_pos_as_xyz
'x, y, z'
'-x, -y, -z'

loop_
_atom_site_label
_atom_site_type_symbol
_atom_site_fract_x
_atom_site_fract_y
_atom_site_fract_z
_atom_site_U_iso_or_equiv
_atom_site_adp_type
_atom_site_occupancy
_atom_site_symmetry_multiplicity
_atom_site_calc_flag
_atom_site_refinement_flags
Ru1 Ru 0.734630(14) 0.404431(13) 0.203075(11) 0.01364(5) Uani 1 1 d .
Cl1 Cl 0.74841(6) 0.33583(5) 0.02017(4) 0.02491(10) Uani 1 1 d .
C1 C 0.5736(2) 0.5050(2) 0.39102(18) 0.0284(4) Uani 1 1 d .
H1A H 0.606 0.4429 0.4408 0.043 Uiso 1 1 calc R
H1B H 0.4718 0.4592 0.3316 0.043 Uiso 1 1 calc R
H1C H 0.5651 0.5934 0.4342 0.043 Uiso 1 1 calc R
C2 C 0.6933(2) 0.53499(19) 0.33935(15) 0.0201(4) Uani 1 1 d .
C3 C 0.6631(2) 0.60042(18) 0.24844(15) 0.0201(4) Uani 1 1 d .
H3 H 0.5652 0.6258 0.2189 0.024 Uiso 1 1 calc R
C4 C 0.7765(2) 0.62794(18) 0.20192(15) 0.0186(3) Uani 1 1 d .
H4 H 0.7504 0.6639 0.137 0.022 Uiso 1 1 calc R
C5 C 0.9316(2) 0.60313(18) 0.25009(15) 0.0181(3) Uani 1 1 d .
C6 C 0.9616(2) 0.53892(18) 0.33881(14) 0.0186(3) Uani 1 1 d .
H6 H 1.0626 0.5212 0.3727 0.022 Uiso 1 1 calc R
C7 C 0.8409(2) 0.49913(19) 0.37968(15) 0.0207(4) Uani 1 1 d .
H7 H 0.8607 0.4472 0.4354 0.025 Uiso 1 1 calc R
C8 C 1.0495(2) 0.64233(19) 0.19840(16) 0.0209(4) Uani 1 1 d .
H8 H 0.9964 0.6069 0.1152 0.025 Uiso 1 1 calc R
C9 C 1.0987(2) 0.8028(2) 0.22517(18) 0.0283(4) Uani 1 1 d .
H9A H 1.0054 0.8425 0.2019 0.043 Uiso 1 1 calc R
H9B H 1.1657 0.8287 0.1847 0.043 Uiso 1 1 calc R
H9C H 1.1566 0.8399 0.306 0.043 Uiso 1 1 calc R
C10 C 1.1934(2) 0.5794(2) 0.2351(2) 0.0329(5) Uani 1 1 d .
H10A H 1.2503 0.6156 0.3162 0.049 Uiso 1 1 calc R
H10B H 1.2617 0.6052 0.1956 0.049 Uiso 1 1 calc R
H10C H 1.1609 0.4767 0.2173 0.049 Uiso 1 1 calc R
C11 C 0.51237(19) 0.28446(18) 0.13394(14) 0.0168(3) Uani 1 1 d .
C12 C 0.3723(2) 0.3269(2) 0.08619(15) 0.0210(4) Uani 1 1 d .
H12 H 0.3749 0.4227 0.0849 0.025 Uiso 1 1 calc R
C13 C 0.2291(2) 0.2306(2) 0.04053(16) 0.0254(4) Uani 1 1 d .
H13 H 0.1352 0.2626 0.0119 0.03 Uiso 1 1 calc R
C14 C 0.2217(2) 0.0890(2) 0.03621(16) 0.0265(4) Uani 1 1 d .
H14 H 0.1238 0.0239 0.0018 0.032 Uiso 1 1 calc R
C15 C 0.3575(2) 0.0428(2) 0.08222(16) 0.0233(4) Uani 1 1 d .
H15 H 0.3534 -0.0541 0.0802 0.028 Uiso 1 1 calc R
C16 C 0.50062(19) 0.13988(18) 0.13173(14) 0.0175(3) Uani 1 1 d .
C17 C 0.6484(2) 0.10105(18) 0.18529(14) 0.0178(3) Uani 1 1 d .
C18 C 0.6566(2) -0.04687(19) 0.19298(17) 0.0243(4) Uani 1 1 d .
H18A H 0.7653 -0.0572 0.2126 0.036 Uiso 1 1 calc R
H18B H 0.5914 -0.1119 0.1205 0.036 Uiso 1 1 calc R
H18C H 0.6185 -0.0683 0.2508 0.036 Uiso 1 1 calc R
N19 N 0.76897(16) 0.20615(15) 0.22579(12) 0.0165(3) Uani 1 1 d .
C20 C 0.9226(2) 0.18738(18) 0.28632(15) 0.0188(4) Uani 1 1 d .
C21 C 1.0352(2) 0.19686(19) 0.23887(16) 0.0209(4) Uani 1 1 d .
H21 H 1.01 0.2152 0.1667 0.025 Uiso 1 1 calc R
C22 C 1.1852(2) 0.17974(19) 0.29617(16) 0.0228(4) Uani 1 1 d .
H22 H 1.2619 0.1855 0.2632 0.027 Uiso 1 1 calc R
C23 C 1.2214(2) 0.15416(19) 0.40197(16) 0.0241(4) Uani 1 1 d .
C24 C 1.1101(2) 0.1483(2) 0.45083(16) 0.0271(4) Uani 1 1 d .
H24 H 1.1362 0.1331 0.524 0.033 Uiso 1 1 calc R
C25 C 0.9612(2) 0.1645(2) 0.39309(16) 0.0240(4) Uani 1 1 d .
H25 H 0.885 0.16 0.4266 0.029 Uiso 1 1 calc R
O26 O 1.36538(16) 0.13355(16) 0.46436(12) 0.0338(3) Uani 1 1 d .
C27 C 1.4729(2) 0.1155(3) 0.4094(2) 0.0389(5) Uani 1 1 d .
H27A H 1.4253 0.0354 0.3437 0.058 Uiso 1 1 calc R
H27B H 1.5686 0.0979 0.4612 0.058 Uiso 1 1 calc R
H27C H 1.4987 0.2008 0.3855 0.058 Uiso 1 1 calc R

loop_
_atom_site_aniso_label
_atom_site_aniso_U_11
_atom_site_aniso_U_22
_atom_site_aniso_U_33
_atom_site_aniso_U_23
_atom_site_aniso_U_13
_atom_site_aniso_U_12
Ru1 0.01547(8) 0.01138(8) 0.01311(8) 0.00312(5) 0.00397(5) 0.00315(5)
Cl1 0.0380(3) 0.0184(2) 0.0185(2) 0.00213(17) 0.01352(19) 0.00257(18)
C1 0.0299(10) 0.0267(10) 0.0311(11) 0.0023(8) 0.0184(9) 0.0022(8)
C2 0.0231(9) 0.0155(9) 0.0194(9) -0.0019(7) 0.0100(7) 0.0005(7)
C3 0.0223(8) 0.0124(8) 0.0252(9) 0.0017(7) 0.0092(7) 0.0055(7)
C4 0.0234(9) 0.0114(8) 0.0201(9) 0.0041(7) 0.0066(7) 0.0039(7)
C5 0.0203(8) 0.0114(8) 0.0193(9) 0.0002(7) 0.0064(7) 0.0001(6)
C6 0.0181(8) 0.0184(9) 0.0143(8) 0.0000(7) 0.0025(7) 0.0021(7)
C7 0.0241(9) 0.0191(9) 0.0142(8) 0.0020(7) 0.0041(7) 0.0004(7)
C8 0.0232(9) 0.0195(9) 0.0208(9) 0.0048(7) 0.0099(7) 0.0030(7)
C9 0.0273(10) 0.0209(10) 0.0374(12) 0.0084(8) 0.0146(9) -0.0009(8)
C10 0.0322(11) 0.0349(12) 0.0449(13) 0.0175(10) 0.0243(10) 0.0140(9)
C11 0.0183(8) 0.0174(8) 0.0139(8) 0.0024(7) 0.0056(6) 0.0037(6)
C12 0.0227(9) 0.0216(9) 0.0177(9) 0.0051(7) 0.0055(7) 0.0067(7)
C13 0.0184(9) 0.0362(11) 0.0201(9) 0.0071(8) 0.0051(7) 0.0069(8)
C14 0.0176(8) 0.0314(11) 0.0248(10) 0.0016(8) 0.0069(7) -0.0032(7)
C15 0.0246(9) 0.0184(9) 0.0258(10) 0.0026(7) 0.0114(8) -0.0003(7)
C16 0.0190(8) 0.0165(9) 0.0173(8) 0.0029(7) 0.0083(7) 0.0028(7)
C17 0.0224(8) 0.0159(8) 0.0179(8) 0.0047(7) 0.0104(7) 0.0051(7)
C18 0.0282(9) 0.0150(9) 0.0326(11) 0.0079(8) 0.0137(8) 0.0058(7)
N19 0.0184(7) 0.0153(7) 0.0170(7) 0.0058(6) 0.0064(6) 0.0052(6)
C20 0.0209(8) 0.0134(8) 0.0210(9) 0.0054(7) 0.0052(7) 0.0055(7)
C21 0.0220(9) 0.0186(9) 0.0220(9) 0.0065(7) 0.0066(7) 0.0061(7)
C22 0.0201(9) 0.0197(9) 0.0283(10) 0.0052(8) 0.0083(8) 0.0062(7)
C23 0.0225(9) 0.0167(9) 0.0275(10) 0.0038(7) 0.0019(8) 0.0078(7)
C24 0.0333(10) 0.0273(10) 0.0199(9) 0.0090(8) 0.0049(8) 0.0120(8)
C25 0.0269(9) 0.0248(10) 0.0235(10) 0.0081(8) 0.0101(8) 0.0106(8)
O26 0.0264(7) 0.0383(9) 0.0325(8) 0.0099(7) 0.0016(6) 0.0164(6)
C27 0.0234(10) 0.0385(13) 0.0563(15) 0.0210(11) 0.0099(10) 0.0119(9)

loop_
_atom_type_symbol
_atom_type_description
_atom_type_scat_dispersion_real
_atom_type_scat_dispersion_imag
_atom_type_scat_source
C C 0.0033 0.0016 'International Tables Vol C Tables 4.2.6.8 and 6.1.1.4'
H H 0 0 'International Tables Vol C Tables 4.2.6.8 and 6.1.1.4'
N N 0.0061 0.0033 'International Tables Vol C Tables 4.2.6.8 and 6.1.1.4'
O O 0.0106 0.006 'International Tables Vol C Tables 4.2.6.8 and 6.1.1.4'
Cl Cl 0.1484 0.1585 'International Tables Vol C Tables 4.2.6.8 and 6.1.1.4'
Ru Ru -1.2594 0.8363 'International Tables Vol C Tables 4.2.6.8 and 6.1.1.4'

loop_
_geom_angle_atom_site_label_1
_geom_angle_atom_site_label_2
_geom_angle_atom_site_label_3
_geom_angle
C11 Ru1 N19 77.26(6)
C11 Ru1 C7 120.84(7)
N19 Ru1 C7 92.34(6)
C11 Ru1 C2 94.12(7)
N19 Ru1 C2 114.36(6)
C7 Ru1 C2 38.21(7)
C11 Ru1 C3 94.66(7)
N19 Ru1 C3 151.37(6)
C7 Ru1 C3 68.03(7)
C2 Ru1 C3 38.01(7)
C11 Ru1 C4 120.15(7)
N19 Ru1 C4 162.55(6)
C7 Ru1 C4 79.71(7)
C2 Ru1 C4 68.18(7)
C3 Ru1 C4 37.36(6)
C11 Ru1 C6 158.48(7)
N19 Ru1 C6 98.90(6)
C7 Ru1 C6 37.68(6)
C2 Ru1 C6 67.88(6)
C3 Ru1 C6 78.52(6)
C4 Ru1 C6 65.40(6)
C11 Ru1 C5 157.01(7)
N19 Ru1 C5 125.51(6)
C7 Ru1 C5 66.37(7)
C2 Ru1 C5 79.72(6)
C3 Ru1 C5 66.84(6)
C4 Ru1 C5 37.04(6)
C6 Ru1 C5 35.08(6)
C11 Ru1 Cl1 86.87(5)
N19 Ru1 Cl1 88.27(4)
C7 Ru1 Cl1 151.71(5)
C2 Ru1 Cl1 157.03(5)
C3 Ru1 Cl1 119.02(5)
C4 Ru1 Cl1 91.50(5)
C6 Ru1 Cl1 114.36(5)
C5 Ru1 Cl1 90.46(5)
C2 C1 H1A 109.5
C2 C1 H1B 109.5
H1A C1 H1B 109.5
C2 C1 H1C 109.5
H1A C1 H1C 109.5
H1B C1 H1C 109.5
C7 C2 C3 117.19(16)
C7 C2 C1 121.23(17)
C3 C2 C1 121.58(17)
C7 C2 Ru1 69.54(10)
C3 C2 Ru1 71.15(10)
C1 C2 Ru1 130.27(13)
C4 C3 C2 120.63(16)
C4 C3 Ru1 71.91(10)
C2 C3 Ru1 70.84(10)
C4 C3 H3 119.7
C2 C3 H3 119.7
Ru1 C3 H3 130.2
C3 C4 C5 121.76(16)
C3 C4 Ru1 70.73(10)
C5 C4 Ru1 76.25(10)
C3 C4 H4 119.1
C5 C4 H4 119.1
Ru1 C4 H4 125.7
C6 C5 C4 117.59(16)
C6 C5 C8 123.87(16)
C4 C5 C8 118.48(16)
C6 C5 Ru1 70.74(10)
C4 C5 Ru1 66.71(9)
C8 C5 Ru1 131.93(12)
C5 C6 C7 120.41(16)
C5 C6 Ru1 74.18(10)
C7 C6 Ru1 65.96(9)
C5 C6 H6 119.8
C7 C6 H6 119.8
Ru1 C6 H6 133.2
C2 C7 C6 121.91(16)
C2 C7 Ru1 72.25(10)
C6 C7 Ru1 76.36(10)
C2 C7 H7 119
C6 C7 H7 119
Ru1 C7 H7 123.8
C5 C8 C10 114.05(15)
C5 C8 C9 109.25(15)
C10 C8 C9 110.03(16)
C5 C8 H8 107.8
C10 C8 H8 107.8
C9 C8 H8 107.8
C8 C9 H9A 109.5
C8 C9 H9B 109.5
H9A C9 H9B 109.5
C8 C9 H9C 109.5
H9A C9 H9C 109.5
H9B C9 H9C 109.5
C8 C10 H10A 109.5
C8 C10 H10B 109.5
H10A C10 H10B 109.5
C8 C10 H10C 109.5
H10A C10 H10C 109.5
H10B C10 H10C 109.5
C12 C11 C16 116.71(16)
C12 C11 Ru1 128.08(13)
C16 C11 Ru1 115.18(12)
C13 C12 C11 121.00(17)
C13 C12 H12 119.5
C11 C12 H12 119.5
C14 C13 C12 120.97(17)
C14 C13 H13 119.5
C12 C13 H13 119.5
C15 C14 C13 119.76(17)
C15 C14 H14 120.1
C13 C14 H14 120.1
C14 C15 C16 119.34(17)
C14 C15 H15 120.3
C16 C15 H15 120.3
C15 C16 C11 122.13(16)
C15 C16 C17 122.95(16)
C11 C16 C17 114.91(15)
N19 C17 C16 113.79(15)
N19 C17 C18 124.31(16)
C16 C17 C18 121.89(15)
C17 C18 H18A 109.5
C17 C18 H18B 109.5
H18A C18 H18B 109.5
C17 C18 H18C 109.5
H18A C18 H18C 109.5
H18B C18 H18C 109.5
C17 N19 C20 120.93(15)
C17 N19 Ru1 118.69(12)
C20 N19 Ru1 120.38(11)
C21 C20 C25 119.63(16)
C21 C20 N19 119.48(16)
C25 C20 N19 120.85(16)
C20 C21 C22 120.51(17)
C20 C21 H21 119.7
C22 C21 H21 119.7
C23 C22 C21 119.32(17)
C23 C22 H22 120.3
C21 C22 H22 120.3
O26 C23 C24 116.13(17)
O26 C23 C22 123.60(18)
C24 C23 C22 120.26(17)
C25 C24 C23 120.06(18)
C25 C24 H24 120
C23 C24 H24 120
C24 C25 C20 120.19(18)
C24 C25 H25 119.9
C20 C25 H25 119.9
C23 O26 C27 117.24(16)
O26 C27 H27A 109.5
O26 C27 H27B 109.5
H27A C27 H27B 109.5
O26 C27 H27C 109.5
H27A C27 H27C 109.5
H27B C27 H27C 109.5

loop_
_geom_bond_atom_site_label_1
_geom_bond_atom_site_label_2
_geom_bond_distance
Ru1 C11 2.0411(17)
Ru1 N19 2.0916(14)
Ru1 C7 2.1441(17)
Ru1 C2 2.1796(17)
Ru1 C3 2.1837(17)
Ru1 C4 2.1988(17)
Ru1 C6 2.2817(17)
Ru1 C5 2.3253(17)
Ru1 Cl1 2.4149(5)
C1 C2 1.508(2)
C1 H1A 0.98
C1 H1B 0.98
C1 H1C 0.98
C2 C7 1.416(3)
C2 C3 1.421(3)
C3 C4 1.404(2)
C3 H3 0.95
C4 C5 1.442(2)
C4 H4 0.95
C5 C6 1.389(3)
C5 C8 1.512(2)
C6 C7 1.435(2)
C6 H6 0.95
C7 H7 0.95
C8 C10 1.523(3)
C8 C9 1.532(3)
C8 H8 1
C9 H9A 0.98
C9 H9B 0.98
C9 H9C 0.98
C10 H10A 0.98
C10 H10B 0.98
C10 H10C 0.98
C11 C12 1.401(2)
C11 C16 1.416(2)
C12 C13 1.394(3)
C12 H12 0.95
C13 C14 1.385(3)
C13 H13 0.95
C14 C15 1.384(3)
C14 H14 0.95
C15 C16 1.397(2)
C15 H15 0.95
C16 C17 1.457(2)
C17 N19 1.302(2)
C17 C18 1.498(2)
C18 H18A 0.98
C18 H18B 0.98
C18 H18C 0.98
N19 C20 1.438(2)
C20 C21 1.386(2)
C20 C25 1.389(3)
C21 C22 1.393(2)
C21 H21 0.95
C22 C23 1.389(3)
C22 H22 0.95
C23 O26 1.378(2)
C23 C24 1.387(3)
C24 C25 1.384(3)
C24 H24 0.95
C25 H25 0.95
O26 C27 1.427(3)
C27 H27A 0.98
C27 H27B 0.98
C27 H27C 0.98

loop_
_geom_torsion_atom_site_label_1
_geom_torsion_atom_site_label_2
_geom_torsion_atom_site_label_3
_geom_torsion_atom_site_label_4
_geom_torsion
C11 Ru1 C2 C7 137.69(11)
N19 Ru1 C2 C7 59.82(11)
C3 Ru1 C2 C7 -130.00(15)
C4 Ru1 C2 C7 -101.40(11)
C6 Ru1 C2 C7 -30.14(10)
C5 Ru1 C2 C7 -64.65(11)
Cl1 Ru1 C2 C7 -130.62(12)
C11 Ru1 C2 C3 -92.31(11)
N19 Ru1 C2 C3 -170.18(10)
C7 Ru1 C2 C3 130.00(15)
C4 Ru1 C2 C3 28.60(10)
C6 Ru1 C2 C3 99.86(11)
C5 Ru1 C2 C3 65.36(10)
Cl1 Ru1 C2 C3 -0.62(19)
C11 Ru1 C2 C1 23.54(18)
N19 Ru1 C2 C1 -54.33(19)
C7 Ru1 C2 C1 -114.2(2)
C3 Ru1 C2 C1 115.8(2)
C4 Ru1 C2 C1 144.45(19)
C6 Ru1 C2 C1 -144.29(19)
C5 Ru1 C2 C1 -178.80(19)
Cl1 Ru1 C2 C1 115.23(17)
C7 C2 C3 C4 -0.2(3)
C1 C2 C3 C4 179.71(16)
Ru1 C2 C3 C4 -54.00(15)
C7 C2 C3 Ru1 53.79(14)
C1 C2 C3 Ru1 -126.29(17)
C11 Ru1 C3 C4 -136.36(11)
N19 Ru1 C3 C4 151.84(12)
C7 Ru1 C3 C4 102.19(11)
C2 Ru1 C3 C4 132.92(16)
C6 Ru1 C3 C4 64.28(11)
C5 Ru1 C3 C4 29.50(10)
Cl1 Ru1 C3 C4 -47.36(11)
C11 Ru1 C3 C2 90.72(11)
N19 Ru1 C3 C2 18.92(18)
C7 Ru1 C3 C2 -30.73(10)
C4 Ru1 C3 C2 -132.92(16)
C6 Ru1 C3 C2 -68.64(10)
C5 Ru1 C3 C2 -103.41(11)
Cl1 Ru1 C3 C2 179.72(8)
C2 C3 C4 C5 -5.7(3)
Ru1 C3 C4 C5 -59.17(15)
C2 C3 C4 Ru1 53.51(15)
C11 Ru1 C4 C3 52.70(12)
N19 Ru1 C4 C3 -131.05(19)
C7 Ru1 C4 C3 -67.11(11)
C2 Ru1 C4 C3 -29.07(11)
C6 Ru1 C4 C3 -103.83(12)
C5 Ru1 C4 C3 -131.27(16)
Cl1 Ru1 C4 C3 139.95(10)
C11 Ru1 C4 C5 -176.03(10)
N19 Ru1 C4 C5 0.2(3)
C7 Ru1 C4 C5 64.16(11)
C2 Ru1 C4 C5 102.20(11)
C3 Ru1 C4 C5 131.27(16)
C6 Ru1 C4 C5 27.44(10)
Cl1 Ru1 C4 C5 -88.78(10)
C3 C4 C5 C6 5.6(3)
Ru1 C4 C5 C6 -50.94(15)
C3 C4 C5 C8 -176.98(16)
Ru1 C4 C5 C8 126.46(15)
C3 C4 C5 Ru1 56.56(15)
C11 Ru1 C5 C6 142.01(16)
N19 Ru1 C5 C6 -46.72(13)
C7 Ru1 C5 C6 28.35(10)
C2 Ru1 C5 C6 65.95(11)
C3 Ru1 C5 C6 103.45(12)
C4 Ru1 C5 C6 133.20(16)
Cl1 Ru1 C5 C6 -134.93(10)
C11 Ru1 C5 C4 8.8(2)
N19 Ru1 C5 C4 -179.92(9)
C7 Ru1 C5 C4 -104.85(12)
C2 Ru1 C5 C4 -67.25(11)
C3 Ru1 C5 C4 -29.74(10)
C6 Ru1 C5 C4 -133.20(16)
Cl1 Ru1 C5 C4 91.87(10)
C11 Ru1 C5 C8 -99.3(2)
N19 Ru1 C5 C8 71.95(18)
C7 Ru1 C5 C8 147.02(18)
C2 Ru1 C5 C8 -175.38(17)
C3 Ru1 C5 C8 -137.87(18)
C4 Ru1 C5 C8 -108.1(2)
C6 Ru1 C5 C8 118.7(2)
Cl1 Ru1 C5 C8 -16.26(16)
C4 C5 C6 C7 0.2(2)
C8 C5 C6 C7 -177.07(16)
Ru1 C5 C6 C7 -48.90(15)
C4 C5 C6 Ru1 49.07(14)
C8 C5 C6 Ru1 -128.18(16)
C11 Ru1 C6 C5 -139.05(17)
N19 Ru1 C6 C5 143.14(10)
C7 Ru1 C6 C5 -134.63(16)
C2 Ru1 C6 C5 -104.09(12)
C3 Ru1 C6 C5 -65.84(11)
C4 Ru1 C6 C5 -28.88(10)
Cl1 Ru1 C6 C5 51.00(11)
C11 Ru1 C6 C7 -4.4(2)
N19 Ru1 C6 C7 -82.22(11)
C2 Ru1 C6 C7 30.54(11)
C3 Ru1 C6 C7 68.79(11)
C4 Ru1 C6 C7 105.76(12)
C5 Ru1 C6 C7 134.63(16)
Cl1 Ru1 C6 C7 -174.37(9)
C3 C2 C7 C6 6.0(3)
C1 C2 C7 C6 -173.91(16)
Ru1 C2 C7 C6 60.60(15)
C3 C2 C7 Ru1 -54.59(14)
C1 C2 C7 Ru1 125.49(16)
C5 C6 C7 C2 -6.1(3)
Ru1 C6 C7 C2 -58.63(15)
C5 C6 C7 Ru1 52.55(16)
C11 Ru1 C7 C2 -51.44(13)
N19 Ru1 C7 C2 -127.99(10)
C3 Ru1 C7 C2 30.58(10)
C4 Ru1 C7 C2 67.65(11)
C6 Ru1 C7 C2 130.45(16)
C5 Ru1 C7 C2 103.93(11)
Cl1 Ru1 C7 C2 141.32(10)
C11 Ru1 C7 C6 178.11(10)
N19 Ru1 C7 C6 101.57(11)
C2 Ru1 C7 C6 -130.45(16)
C3 Ru1 C7 C6 -99.87(11)
C4 Ru1 C7 C6 -62.79(11)
C5 Ru1 C7 C6 -26.51(10)
Cl1 Ru1 C7 C6 10.88(18)
C6 C5 C8 C10 11.9(3)
C4 C5 C8 C10 -165.37(17)
Ru1 C5 C8 C10 -82.1(2)
C6 C5 C8 C9 -111.73(19)
C4 C5 C8 C9 71.1(2)
Ru1 C5 C8 C9 154.31(14)
N19 Ru1 C11 C12 178.45(17)
C7 Ru1 C11 C12 93.40(17)
C2 Ru1 C11 C12 64.39(16)
C3 Ru1 C11 C12 26.26(17)
C4 Ru1 C11 C12 -2.70(19)
C6 Ru1 C11 C12 96.5(2)
C5 Ru1 C11 C12 -8.8(3)
Cl1 Ru1 C11 C12 -92.62(16)
N19 Ru1 C11 C16 -3.51(12)
C7 Ru1 C11 C16 -88.56(14)
C2 Ru1 C11 C16 -117.57(13)
C3 Ru1 C11 C16 -155.70(13)
C4 Ru1 C11 C16 175.33(12)
C6 Ru1 C11 C16 -85.4(2)
C5 Ru1 C11 C16 169.21(14)
Cl1 Ru1 C11 C16 85.42(12)
C16 C11 C12 C13 0.9(3)
Ru1 C11 C12 C13 178.91(13)
C11 C12 C13 C14 -3.1(3)
C12 C13 C14 C15 2.9(3)
C13 C14 C15 C16 -0.5(3)
C14 C15 C16 C11 -1.7(3)
C14 C15 C16 C17 177.95(17)
C12 C11 C16 C15 1.5(3)
Ru1 C11 C16 C15 -176.78(14)
C12 C11 C16 C17 -178.20(15)
Ru1 C11 C16 C17 3.53(19)
C15 C16 C17 N19 179.52(16)
C11 C16 C17 N19 -0.8(2)
C15 C16 C17 C18 -1.2(3)
C11 C16 C17 C18 178.46(16)
C16 C17 N19 C20 176.86(15)
C18 C17 N19 C20 -2.4(3)
C16 C17 N19 Ru1 -2.3(2)
C18 C17 N19 Ru1 178.45(13)
C11 Ru1 N19 C17 3.30(13)
C7 Ru1 N19 C17 124.42(14)
C2 Ru1 N19 C17 92.06(14)
C3 Ru1 N19 C17 79.40(18)
C4 Ru1 N19 C17 -173.38(18)
C6 Ru1 N19 C17 161.73(13)
C5 Ru1 N19 C17 -173.22(12)
Cl1 Ru1 N19 C17 -83.88(13)
C11 Ru1 N19 C20 -175.88(14)
C7 Ru1 N19 C20 -54.76(13)
C2 Ru1 N19 C20 -87.11(13)
C3 Ru1 N19 C20 -99.78(17)
C4 Ru1 N19 C20 7.4(3)
C6 Ru1 N19 C20 -17.45(13)
C5 Ru1 N19 C20 7.61(15)
Cl1 Ru1 N19 C20 96.94(12)
C17 N19 C20 C21 110.7(2)
Ru1 N19 C20 C21 -70.09(19)
C17 N19 C20 C25 -71.4(2)
Ru1 N19 C20 C25 107.77(17)
C25 C20 C21 C22 1.8(3)
N19 C20 C21 C22 179.68(16)
C20 C21 C22 C23 -0.5(3)
C21 C22 C23 O26 178.91(17)
C21 C22 C23 C24 -1.2(3)
O26 C23 C24 C25 -178.50(18)
C22 C23 C24 C25 1.6(3)
C23 C24 C25 C20 -0.3(3)
C21 C20 C25 C24 -1.4(3)
N19 C20 C25 C24 -179.25(17)
C24 C23 O26 C27 169.74(18)
C22 C23 O26 C27 -10.3(3)
